data_4020701
loop_
_publ_author_name
'Bingfeng Shi'
'Pingping Tang'
'Xiaoyi Hu'
'Jun O. Liu'
'Biao Yu'

_publ_section_title
;
 OSW Saponins: Facile Synthesis toward a New Type
 of Structures with Potent Antitumor Activities
;
_journal_name_full 'Journal of Organic Chemistry'
_journal_page_first 10354
_journal_page_last 10367
_journal_paper_doi 10.1021/jo051536b
_journal_volume 70
_journal_year 2005
_chemical_absolute_configuration ad
_chemical_formula_sum 'C34 H48 O6'
_chemical_formula_weight 552.72
_space_group_IT_number 4
_symmetry_cell_setting monoclinic
_symmetry_space_group_name_Hall 'P 2yb'
_symmetry_space_group_name_H-M 'P 1 21 1'
_cell_angle_alpha 90.00
_cell_angle_beta 106.209(7)
_cell_angle_gamma 90.00
_cell_formula_units_Z 2
_cell_length_a 14.599(5)
_cell_length_b 6.156(2)
_cell_length_c 18.000(7)
_cell_measurement_temperature 293(2)
_cell_volume 1553.5(10)
_diffrn_ambient_temperature 293(2)
_exptl_crystal_density_diffrn 1.182
_cod_depositor_comments
;
The following automatic conversions were performed:
'_symmetry_cell_setting' value 'Monoclinic' changed to 'monoclinic'
according to '/home/saulius/struct/CIF-dictionaries/cif_core.dic'
dictionary named 'cif_core.dic' version 2.4.1 from 2010-06-29.

Automatic conversion script
Id: cif_fix_enum 1527 2010-12-29 10:47:43Z saulius 
;
_cod_original_sg_symbol_H-M 'P 21'
_cod_database_code 4020701

loop_
_symmetry_equiv_pos_as_xyz
'x, y, z'
'-x, y+1/2, -z'

loop_
_atom_site_label
_atom_site_type_symbol
_atom_site_fract_x
_atom_site_fract_y
_atom_site_fract_z
_atom_site_U_iso_or_equiv
_atom_site_adp_type
_atom_site_occupancy
_atom_site_symmetry_multiplicity
_atom_site_calc_flag
_atom_site_refinement_flags
_atom_site_disorder_assembly
_atom_site_disorder_group
O1 O 1.2219(4) 0.4128(10) 0.0800(3) 0.0698(16) Uani 1 1 d . . .
O2 O 0.6195(4) 0.3913(13) 0.3708(3) 0.109(3) Uani 1 1 d . . .
O3 O 0.8372(3) 0.3306(8) 0.4552(3) 0.0670(15) Uani 1 1 d . . .
H48 H 0.8042 0.2527 0.4743 0.101 Uiso 1 1 calc R . .
O4 O 0.7198(5) 0.3349(11) 0.5476(3) 0.094(2) Uani 1 1 d . . .
O5 O 0.6213(4) 0.6185(10) 0.5336(3) 0.0766(17) Uani 1 1 d . . .
O6 O 1.4718(4) 0.1934(11) -0.1432(3) 0.091(2) Uani 1 1 d . . .
C1 C 1.1368(5) 0.5896(17) 0.2487(4) 0.081(3) Uani 1 1 d . . .
H2 H 1.1452 0.4507 0.2751 0.097 Uiso 1 1 calc R . .
H1 H 1.1613 0.7008 0.2873 0.097 Uiso 1 1 calc R . .
C2 C 1.1975(5) 0.5901(14) 0.1914(4) 0.069(3) Uani 1 1 d D . .
H3 H 1.1950 0.7322 0.1677 0.083 Uiso 1 1 calc R . .
H4 H 1.2634 0.5582 0.2185 0.083 Uiso 1 1 calc R . .
C3 C 1.1598(6) 0.4229(14) 0.1309(4) 0.058(2) Uani 1 1 d D . .
C4 C 1.0582(5) 0.4702(13) 0.0874(4) 0.063(2) Uani 1 1 d . . .
H7 H 1.0344 0.3573 0.0493 0.075 Uiso 1 1 calc R . .
H6 H 1.0548 0.6075 0.0603 0.075 Uiso 1 1 calc R . .
C5 C 0.9972(5) 0.4810(10) 0.1424(4) 0.0385(18) Uani 1 1 d . . .
C6 C 0.9165(5) 0.3590(14) 0.1284(4) 0.054(2) Uani 1 1 d . . .
H8 H 0.9017 0.2703 0.0849 0.065 Uiso 1 1 calc R . .
C7 C 0.8501(5) 0.3577(13) 0.1779(4) 0.0494(19) Uani 1 1 d . . .
H10 H 0.8536 0.2166 0.2025 0.059 Uiso 1 1 calc R . .
H9 H 0.7855 0.3761 0.1450 0.059 Uiso 1 1 calc R . .
C8 C 0.8695(6) 0.5291(13) 0.2393(4) 0.051(2) Uani 1 1 d D . .
C9 C 0.9771(5) 0.5629(12) 0.2748(4) 0.047(2) Uani 1 1 d D . .
C10 C 1.0321(5) 0.6277(12) 0.2142(4) 0.0441(19) Uani 1 1 d . . .
C11 C 0.9956(5) 0.7219(13) 0.3430(4) 0.061(2) Uani 1 1 d D . .
H14 H 1.0639 0.7308 0.3667 0.074 Uiso 1 1 calc R . .
H13 H 0.9739 0.8650 0.3232 0.074 Uiso 1 1 calc R . .
C12 C 0.9474(5) 0.6620(14) 0.4052(4) 0.057(2) Uani 1 1 d . . .
H16 H 0.9577 0.7769 0.4435 0.069 Uiso 1 1 calc R . .
H15 H 0.9757 0.5299 0.4310 0.069 Uiso 1 1 calc R . .
C13 C 0.8397(5) 0.6276(11) 0.3698(4) 0.0404(18) Uani 1 1 d . . .
C14 C 0.8274(5) 0.4618(11) 0.3052(4) 0.0417(19) Uani 1 1 d D . .
C15 C 0.7208(5) 0.4056(12) 0.2828(4) 0.056(2) Uani 1 1 d D . .
H19 H 0.6842 0.5041 0.2435 0.067 Uiso 1 1 calc R . .
H18 H 0.7097 0.2577 0.2639 0.067 Uiso 1 1 calc R . .
C16 C 0.6953(6) 0.4337(14) 0.3592(4) 0.061(2) Uani 1 1 d . . .
C17 C 0.7831(5) 0.5237(11) 0.4222(4) 0.0462(19) Uani 1 1 d . . .
C18 C 0.7920(5) 0.8516(11) 0.3418(4) 0.057(2) Uani 1 1 d . . .
H22 H 0.7244 0.8322 0.3208 0.085 Uiso 1 1 calc R . .
H20 H 0.8182 0.9101 0.3028 0.085 Uiso 1 1 calc R . .
H21 H 0.8040 0.9501 0.3848 0.085 Uiso 1 1 calc R . .
C19 C 1.0098(5) 0.8682(13) 0.1857(4) 0.075(3) Uani 1 1 d . . .
H24 H 1.0321 0.9658 0.2285 0.112 Uiso 1 1 calc R . .
H25 H 0.9422 0.8857 0.1643 0.112 Uiso 1 1 calc R . .
H23 H 1.0413 0.9001 0.1468 0.112 Uiso 1 1 calc R . .
C20 C 0.7523(5) 0.6516(13) 0.4827(4) 0.050(2) Uani 1 1 d D . .
C21 C 0.8347(6) 0.7466(13) 0.5464(4) 0.071(3) Uani 1 1 d . . .
H27 H 0.8864 0.6444 0.5595 0.106 Uiso 1 1 calc R . .
H29 H 0.8135 0.7760 0.5913 0.106 Uiso 1 1 calc R . .
H28 H 0.8560 0.8790 0.5284 0.106 Uiso 1 1 calc R . .
C22 C 0.6952(7) 0.5027(16) 0.5225(5) 0.060(2) Uani 1 1 d . . .
C23 C 0.5600(7) 0.489(2) 0.5722(5) 0.117(4) Uani 1 1 d . . .
H30 H 0.4940 0.5330 0.5516 0.120 Uiso 1 1 calc R . .
H31 H 0.5643 0.3359 0.5602 0.120 Uiso 1 1 calc R . .
C24 C 0.5877(9) 0.516(2) 0.6529(7) 0.130(4) Uiso 1 1 d D . .
H32 H 0.6446(15) 0.440(4) 0.678(3) 0.126 Uiso 1 1 d D . .
C25 C 0.6333(10) 0.674(3) 0.6949(7) 0.120(6) Uiso 1 1 d D . .
H33 H 0.6973 0.6800 0.6904 0.129 Uiso 1 1 calc R . .
H35 H 0.6351 0.6502 0.7480 0.129 Uiso 1 1 calc R . .
H34 H 0.6014 0.8087 0.6775 0.129 Uiso 1 1 calc R . .
C26 C 0.5095(8) 0.423(2) 0.6843(6) 0.124(5) Uiso 1 1 d D . .
H36 H 0.5342 0.3013 0.7173 0.131 Uiso 1 1 calc R . .
H38 H 0.4571 0.3759 0.6421 0.131 Uiso 1 1 calc R . .
H37 H 0.4879 0.5323 0.7135 0.131 Uiso 1 1 calc R . .
C27 C 1.2115(7) 0.2206(14) 0.0367(5) 0.089(3) Uani 1 1 d . . .
H40 H 1.1475 0.2141 0.0018 0.107 Uiso 1 1 calc R . .
H39 H 1.2197 0.0970 0.0713 0.107 Uiso 1 1 calc R . .
C28 C 1.2824(6) 0.2064(17) -0.0094(4) 0.065(3) Uani 1 1 d . . .
C29 C 1.3456(7) 0.0467(14) -0.0017(4) 0.068(2) Uani 1 1 d . . .
H41 H 1.3466 -0.0609 0.0348 0.081 Uiso 1 1 calc R . .
C30 C 1.4094(6) 0.0323(14) -0.0450(5) 0.068(3) Uani 1 1 d . . .
H42 H 1.4516 -0.0840 -0.0379 0.082 Uiso 1 1 calc R . .
C31 C 1.4109(5) 0.1878(15) -0.0979(4) 0.055(2) Uani 1 1 d . . .
C32 C 1.3513(6) 0.3659(14) -0.1045(4) 0.063(2) Uani 1 1 d . . .
H43 H 1.3549 0.4790 -0.1378 0.076 Uiso 1 1 calc R . .
C33 C 1.2859(5) 0.3754(14) -0.0612(4) 0.057(2) Uani 1 1 d . . .
H44 H 1.2446 0.4930 -0.0666 0.069 Uiso 1 1 calc R . .
C34 C 1.5332(7) 0.0156(17) -0.1398(5) 0.108(4) Uani 1 1 d . . .
H45 H 1.5750 0.0025 -0.0884 0.122 Uiso 1 1 calc R . .
H46 H 1.5703 0.0376 -0.1756 0.122 Uiso 1 1 calc R . .
H47 H 1.4961 -0.1148 -0.1532 0.122 Uiso 1 1 calc R . .
H5 H 1.164(6) 0.285(3) 0.157(2) 0.130 Uiso 1 1 d D . .
H11 H 0.842(6) 0.674(7) 0.225(5) 0.130 Uiso 1 1 d D . .
H12 H 1.003(6) 0.428(4) 0.298(2) 0.130 Uiso 1 1 d D . .
H17 H 0.8527(18) 0.324(5) 0.319(5) 0.130 Uiso 1 1 d D . .
H26 H 0.713(5) 0.770(10) 0.456(4) 0.130 Uiso 1 1 d D . .

loop_
_atom_site_aniso_label
_atom_site_aniso_U_11
_atom_site_aniso_U_22
_atom_site_aniso_U_33
_atom_site_aniso_U_23
_atom_site_aniso_U_13
_atom_site_aniso_U_12
O1 0.057(4) 0.099(5) 0.061(3) -0.010(3) 0.029(3) 0.002(3)
O2 0.070(4) 0.184(7) 0.083(4) -0.039(5) 0.040(4) -0.058(5)
O3 0.086(4) 0.057(4) 0.064(3) 0.019(3) 0.030(3) 0.020(3)
O4 0.145(6) 0.071(5) 0.083(4) 0.017(4) 0.062(4) 0.017(5)
O5 0.066(4) 0.107(5) 0.064(4) 0.011(3) 0.031(3) -0.012(4)
O6 0.068(4) 0.138(6) 0.079(4) -0.007(4) 0.038(4) 0.012(4)
C1 0.036(5) 0.164(10) 0.045(5) -0.028(6) 0.016(4) -0.023(5)
C2 0.049(5) 0.112(8) 0.052(5) -0.020(5) 0.023(4) -0.009(5)
C3 0.055(5) 0.083(6) 0.041(4) 0.006(5) 0.024(4) 0.002(5)
C4 0.064(6) 0.077(6) 0.047(5) -0.005(4) 0.015(4) -0.005(5)
C5 0.054(5) 0.027(4) 0.037(4) -0.004(3) 0.016(4) -0.001(4)
C6 0.053(5) 0.080(6) 0.031(4) 0.013(4) 0.011(4) 0.010(5)
C7 0.055(5) 0.049(5) 0.045(4) 0.005(4) 0.017(4) 0.003(4)
C8 0.050(5) 0.071(6) 0.037(4) -0.003(4) 0.020(4) 0.000(5)
C9 0.035(5) 0.068(6) 0.035(4) -0.008(4) 0.007(3) -0.006(4)
C10 0.056(5) 0.041(5) 0.038(4) 0.015(4) 0.017(4) 0.004(4)
C11 0.040(5) 0.085(6) 0.062(5) -0.022(5) 0.019(4) -0.007(4)
C12 0.048(5) 0.076(6) 0.048(5) -0.015(4) 0.014(4) -0.010(5)
C13 0.045(5) 0.027(4) 0.049(4) -0.005(4) 0.014(4) -0.001(4)
C14 0.039(5) 0.052(5) 0.037(4) 0.005(4) 0.015(3) -0.002(4)
C15 0.068(6) 0.054(5) 0.049(5) 0.001(4) 0.020(4) -0.007(5)
C16 0.064(6) 0.076(7) 0.046(5) 0.004(4) 0.019(4) -0.009(5)
C17 0.047(5) 0.028(4) 0.064(5) 0.004(4) 0.017(4) 0.003(4)
C18 0.063(5) 0.040(5) 0.075(5) 0.010(4) 0.031(4) 0.013(4)
C19 0.087(6) 0.076(7) 0.071(5) -0.016(5) 0.036(5) -0.028(6)
C20 0.054(5) 0.052(5) 0.047(5) -0.010(4) 0.020(4) -0.007(4)
C21 0.084(7) 0.073(6) 0.061(5) -0.013(5) 0.030(5) -0.004(5)
C22 0.069(7) 0.068(7) 0.052(5) -0.014(5) 0.031(5) -0.007(6)
C23 0.088(7) 0.204(12) 0.071(6) -0.019(7) 0.041(5) -0.081(8)
C27 0.123(9) 0.059(6) 0.102(7) -0.016(6) 0.059(7) -0.017(6)
C28 0.051(6) 0.091(7) 0.055(5) -0.024(5) 0.019(4) 0.012(6)
C29 0.091(7) 0.061(6) 0.055(5) 0.007(4) 0.029(5) 0.013(6)
C30 0.068(7) 0.064(6) 0.065(6) -0.012(5) 0.007(5) 0.016(5)
C31 0.048(5) 0.081(7) 0.035(4) -0.004(5) 0.010(4) 0.006(5)
C32 0.083(6) 0.063(6) 0.045(5) 0.005(5) 0.021(4) 0.005(6)
C33 0.063(6) 0.051(6) 0.057(5) 0.000(5) 0.016(4) 0.006(5)
C34 0.081(8) 0.154(10) 0.100(7) 0.024(7) 0.043(6) 0.055(7)

loop_
_geom_bond_atom_site_label_1
_geom_bond_atom_site_label_2
_geom_bond_distance
_geom_bond_site_symmetry_2
_geom_bond_publ_flag
O1 C27 1.402(9) . ?
O1 C3 1.459(8) . ?
O2 C16 1.211(8) . ?
O3 C17 1.458(8) . ?
O3 H48 0.8200 . ?
O4 C22 1.145(9) . ?
O5 C22 1.353(10) . ?
O5 C23 1.507(9) . ?
O6 C31 1.366(8) . ?
O6 C34 1.405(10) . ?
C1 C10 1.499(10) . ?
C1 C2 1.535(9) . ?
C1 H2 0.9700 . ?
C1 H1 0.9700 . ?
C2 C3 1.489(10) . ?
C2 H3 0.9700 . ?
C2 H4 0.9700 . ?
C3 C4 1.500(10) . ?
C3 H5 0.97(2) . ?
C4 C5 1.506(9) . ?
C4 H7 0.9700 . ?
C4 H6 0.9700 . ?
C5 C6 1.360(9) . ?
C5 C10 1.543(9) . ?
C6 C7 1.488(8) . ?
C6 H8 0.9300 . ?
C7 C8 1.497(9) . ?
C7 H10 0.9700 . ?
C7 H9 0.9700 . ?
C8 C9 1.536(9) . ?
C8 C14 1.538(9) . ?
C8 H11 0.98(2) . ?
C9 C11 1.535(9) . ?
C9 C10 1.575(9) . ?
C9 H12 0.96(2) . ?
C10 C19 1.571(10) . ?
C11 C12 1.525(8) . ?
C11 H14 0.9700 . ?
C11 H13 0.9700 . ?
C12 C13 1.538(9) . ?
C12 H16 0.9700 . ?
C12 H15 0.9700 . ?
C13 C14 1.519(9) . ?
C13 C17 1.554(9) . ?
C13 C18 1.563(9) . ?
C14 C15 1.534(9) . ?
C14 H17 0.93(2) . ?
C15 C16 1.532(9) . ?
C15 H19 0.9700 . ?
C15 H18 0.9700 . ?
C16 C17 1.557(10) . ?
C17 C20 1.511(9) . ?
C18 H22 0.9600 . ?
C18 H20 0.9600 . ?
C18 H21 0.9600 . ?
C19 H24 0.9600 . ?
C19 H25 0.9600 . ?
C19 H23 0.9600 . ?
C20 C21 1.527(10) . ?
C20 C22 1.543(11) . ?
C20 H26 0.97(2) . ?
C21 H27 0.9600 . ?
C21 H29 0.9600 . ?
C21 H28 0.9600 . ?
C23 C24 1.405(13) . ?
C23 H30 0.9700 . ?
C23 H31 0.9700 . ?
C24 C25 1.296(16) . ?
C24 C26 1.521(14) . ?
C24 H32 0.95(2) . ?
C25 H33 0.9600 . ?
C25 H35 0.9600 . ?
C25 H34 0.9600 . ?
C26 H36 0.9600 . ?
C26 H38 0.9600 . ?
C26 H37 0.9600 . ?
C27 C28 1.498(10) . ?
C27 H40 0.9700 . ?
C27 H39 0.9700 . ?
C28 C29 1.329(10) . ?
C28 C33 1.408(10) . ?
C29 C30 1.373(10) . ?
C29 H41 0.9300 . ?
C30 C31 1.354(10) . ?
C30 H42 0.9300 . ?
C31 C32 1.384(10) . ?
C32 C33 1.392(9) . ?
C32 H43 0.9300 . ?
C33 H44 0.9300 . ?
C34 H45 0.9600 . ?
C34 H46 0.9600 . ?
C34 H47 0.9600 . ?

loop_
_cod_related_entry_id
_cod_related_entry_database
_cod_related_entry_code
1 ChemSpider 9881387
